data_1572820
loop_
_publ_author_name
'Zhang, Bo'
'Hu, Chun-Li'
'Mao, Jiang-Gao'
'Kong, Fang'

_publ_section_title
;
 Fully tricoordinated assembly unveils a pioneering nonlinear optical
 crystal (SbTeO<sub>3</sub>)(NO<sub>3</sub>).
;
_journal_issue 44
_journal_name_full 'Chemical science'
_journal_page_first 18549
_journal_page_last 18556
_journal_paper_doi 10.1039/d4sc05640j
_journal_volume 15
_journal_year 2024
_chemical_formula_moiety 'N O3, O3 Sb Te'
_chemical_formula_sum 'N O6 Sb Te'
_chemical_formula_weight 359.36
_space_group_crystal_system orthorhombic
_space_group_IT_number 29
_space_group_name_Hall 'P 2c -2ac'
_space_group_name_H-M_alt 'P c a 21'
_atom_sites_solution_primary dual
_audit_creation_date 2023-03-20
_audit_creation_method
;
Olex2 1.3
(compiled 2020.11.12 svn.r5f609507 for OlexSys, GUI svn.r6408)
;
_audit_update_record
;
2023-04-26 deposited with the CCDC.	2024-10-07 downloaded from the CCDC.
;
_cell_angle_alpha 90
_cell_angle_beta 90
_cell_angle_gamma 90
_cell_formula_units_Z 4
_cell_length_a 7.6159(15)
_cell_length_b 8.6763(13)
_cell_length_c 7.9574(11)
_cell_measurement_reflns_used 989
_cell_measurement_temperature 296.32(10)
_cell_measurement_theta_max 28.9040
_cell_measurement_theta_min 3.4850
_cell_volume 525.81(15)
_computing_cell_refinement 'CrysAlisPro 1.171.41.113a (Rigaku OD, 2021)'
_computing_data_collection 'CrysAlisPro 1.171.41.113a (Rigaku OD, 2021)'
_computing_data_reduction 'CrysAlisPro 1.171.41.113a (Rigaku OD, 2021)'
_computing_molecular_graphics 'Olex2 1.3 (Dolomanov et al., 2009)'
_computing_publication_material 'Olex2 1.3 (Dolomanov et al., 2009)'
_computing_structure_refinement 'XL  (Sheldrick, 2008)'
_computing_structure_solution 'SHELXT 2014/5 (Sheldrick, 2014)'
_diffrn_ambient_environment air
_diffrn_ambient_temperature 296.32(10)
_diffrn_detector 'CCD plate'
_diffrn_detector_area_resol_mean 10.3468
_diffrn_detector_type Atlas
_diffrn_measured_fraction_theta_full 0.998
_diffrn_measured_fraction_theta_max 0.989
_diffrn_measurement_details
;
List of Runs (angles in degrees, time in seconds):

  # Type    Start    End  Width  t~exp~   \w     \q     \k     \f   Frames
#--------------------------------------------------------------------------
  1  \w    -32.00  15.00   1.00    1.00    --  -10.61 -77.00  30.00   47
  2  \w    -10.00  71.00   1.00    1.00    --   11.00  38.00  90.00   81
;
_diffrn_measurement_device 'four-circle diffractometer'
_diffrn_measurement_device_type 'SuperNova, Dual, Cu at home/near, Atlas'
_diffrn_measurement_method '\w scans'
_diffrn_orient_matrix_type 'CrysAlisPro convention (1999,Acta A55,543-557)'
_diffrn_orient_matrix_UB_11 0.0172799000
_diffrn_orient_matrix_UB_12 0.0128878000
_diffrn_orient_matrix_UB_13 -0.0864520000
_diffrn_orient_matrix_UB_21 -0.0862998000
_diffrn_orient_matrix_UB_22 -0.0245022000
_diffrn_orient_matrix_UB_23 -0.0199866000
_diffrn_orient_matrix_UB_31 -0.0303100000
_diffrn_orient_matrix_UB_32 0.0768368000
_diffrn_orient_matrix_UB_33 0.0079634000
_diffrn_radiation_monochromator mirror
_diffrn_radiation_probe x-ray
_diffrn_radiation_type 'Mo K\a'
_diffrn_radiation_wavelength 0.71073
_diffrn_reflns_av_R_equivalents 0.0368
_diffrn_reflns_av_unetI/netI 0.0528
_diffrn_reflns_Laue_measured_fraction_full 0.998
_diffrn_reflns_Laue_measured_fraction_max 0.989
_diffrn_reflns_limit_h_max 9
_diffrn_reflns_limit_h_min -6
_diffrn_reflns_limit_k_max 8
_diffrn_reflns_limit_k_min -10
_diffrn_reflns_limit_l_max 10
_diffrn_reflns_limit_l_min -7
_diffrn_reflns_number 1689
_diffrn_reflns_point_group_measured_fraction_full 0.766
_diffrn_reflns_point_group_measured_fraction_max 0.736
_diffrn_reflns_theta_full 25.242
_diffrn_reflns_theta_max 27.051
_diffrn_reflns_theta_min 2.347
_diffrn_source 'micro-focus sealed X-ray tube'
_diffrn_source_type 'SuperNova (Mo) X-ray Source'
_exptl_absorpt_coefficient_mu 10.646
_exptl_absorpt_correction_T_max 1.000
_exptl_absorpt_correction_T_min 0.692
_exptl_absorpt_correction_type gaussian
_exptl_absorpt_process_details
;
CrysAlisPro 1.171.41.113a (Rigaku Oxford Diffraction, 2021)
Numerical absorption correction based on gaussian integration over
a multifaceted crystal model
Empirical absorption correction using spherical harmonics,
implemented in SCALE3 ABSPACK scaling algorithm.
;
_exptl_crystal_colour 'clear light colourless'
_exptl_crystal_colour_lustre clear
_exptl_crystal_colour_modifier light
_exptl_crystal_colour_primary colourless
_exptl_crystal_density_diffrn 4.540
_exptl_crystal_description prism
_exptl_crystal_F_000 632
_exptl_crystal_size_max 0.29
_exptl_crystal_size_mid 0.14
_exptl_crystal_size_min 0.07
_refine_diff_density_max 1.161
_refine_diff_density_min -2.053
_refine_diff_density_rms 0.322
_refine_ls_abs_structure_details
;
 Classical Flack method preferred over Parsons because s.u. lower.
;
_refine_ls_abs_structure_Flack -0.11(12)
_refine_ls_extinction_method none
_refine_ls_goodness_of_fit_ref 1.028
_refine_ls_hydrogen_treatment undef
_refine_ls_matrix_type full
_refine_ls_number_parameters 82
_refine_ls_number_reflns 842
_refine_ls_number_restraints 1
_refine_ls_restrained_S_all 1.027
_refine_ls_R_factor_all 0.0395
_refine_ls_R_factor_gt 0.0336
_refine_ls_shift/su_max 0.000
_refine_ls_shift/su_mean 0.000
_refine_ls_structure_factor_coef Fsqd
_refine_ls_weighting_details 'w=1/[\s^2^(Fo^2^)+(0.0449P)^2^] where P=(Fo^2^+2Fc^2^)/3'
_refine_ls_weighting_scheme calc
_refine_ls_wR_factor_gt 0.0765
_refine_ls_wR_factor_ref 0.0797
_reflns_Friedel_coverage 0.380
_reflns_Friedel_fraction_full 0.492
_reflns_Friedel_fraction_max 0.440
_reflns_number_gt 777
_reflns_number_total 842
_reflns_threshold_expression 'I > 2\s(I)'
_cod_data_source_file d4sc05640j2.cif
_cod_data_source_block 1
_cod_depositor_comments 'Adding full bibliography for 1572820.cif.'
_cod_database_code 1572820
_shelx_shelxl_version_number 2016/6
_chemical_oxdiff_formula 'Te Sb O N '
_shelx_space_group_comment
;
The symmetry employed for this shelxl refinement is uniquely defined
by the following loop, which should always be used as a source of
symmetry information in preference to the above space-group names.
They are only intended as comments.
;
_shelx_estimated_absorpt_t_max 0.523
_shelx_estimated_absorpt_t_min 0.148
_reflns_odcompleteness_completeness 98.31
_reflns_odcompleteness_iscentric 1
_reflns_odcompleteness_theta 27.04
_olex2_refinement_description
;
;
_olex2_submission_special_instructions 'No special instructions were received'
_oxdiff_exptl_absorpt_empirical_details
;
Empirical correction (ABSPACK) includes:
- Absorption correction using spherical harmonics
- Frame scaling
;
_oxdiff_exptl_absorpt_empirical_full_max 3.584
_oxdiff_exptl_absorpt_empirical_full_min 0.525

loop_
_space_group_symop_operation_xyz
'x, y, z'
'-x, -y, z+1/2'
'x+1/2, -y, z'
'-x+1/2, y, z+1/2'

loop_
_atom_site_label
_atom_site_type_symbol
_atom_site_fract_x
_atom_site_fract_y
_atom_site_fract_z
_atom_site_U_iso_or_equiv
_atom_site_adp_type
_atom_site_occupancy
_atom_site_site_symmetry_order
_atom_site_calc_flag
_atom_site_refinement_flags_posn
_atom_site_refinement_flags_adp
_atom_site_refinement_flags_occupancy
_atom_site_disorder_assembly
_atom_site_disorder_group
N1 N 0.6438(18) 0.5254(18) 0.7997(19) 0.021(3) Uani 1 1 d . . . . .
O4 O 0.6756(18) 0.6677(12) 0.7750(15) 0.025(3) Uani 1 1 d . . . . .
O5 O 0.5405(16) 0.4575(14) 0.7026(17) 0.027(3) Uani 1 1 d . . . . .
O6 O 0.7140(18) 0.4553(14) 0.9174(17) 0.031(3) Uani 1 1 d . . . . .
O1 O 0.1479(15) 0.8056(13) 0.1476(13) 0.013(2) Uani 1 1 d . . . . .
Sb1 Sb 0.39100(13) 0.85541(11) 0.08411(16) 0.0149(3) Uani 1 1 d . . . . .
Te1 Te 0.54048(14) 0.75785(10) 0.49893(18) 0.0128(3) Uani 1 1 d . . . . .
O2 O 0.4340(18) 0.8801(13) 0.3258(14) 0.020(3) Uani 1 1 d . . . . .
O3 O 0.6830(14) 0.9245(10) 0.5704(16) 0.018(2) Uani 1 1 d . . . . .

loop_
_atom_site_aniso_label
_atom_site_aniso_U_11
_atom_site_aniso_U_22
_atom_site_aniso_U_33
_atom_site_aniso_U_23
_atom_site_aniso_U_13
_atom_site_aniso_U_12
N1 0.006(8) 0.035(8) 0.021(8) -0.002(7) 0.000(6) -0.001(7)
O4 0.035(8) 0.011(5) 0.028(7) 0.007(6) -0.010(6) -0.001(5)
O5 0.020(8) 0.033(7) 0.028(7) 0.003(6) 0.002(6) -0.003(6)
O6 0.034(10) 0.032(7) 0.028(7) 0.006(7) -0.007(6) -0.008(6)
O1 0.013(6) 0.018(5) 0.010(5) -0.009(5) -0.002(4) 0.000(5)
Sb1 0.0159(6) 0.0163(5) 0.0125(4) -0.0009(6) 0.0017(6) -0.0010(4)
Te1 0.0137(6) 0.0133(5) 0.0114(4) -0.0014(4) 0.0005(6) 0.0000(4)
O2 0.032(7) 0.017(6) 0.011(6) 0.000(5) -0.009(5) 0.003(5)
O3 0.020(6) 0.014(5) 0.021(6) -0.002(6) -0.004(6) 0.000(4)

loop_
_atom_type_symbol
_atom_type_description
_atom_type_scat_dispersion_real
_atom_type_scat_dispersion_imag
_atom_type_scat_source
N N 0.0061 0.0033 'International Tables Vol C Tables 4.2.6.8 and 6.1.1.4'
O O 0.0106 0.0060 'International Tables Vol C Tables 4.2.6.8 and 6.1.1.4'
Sb Sb -0.5866 1.5461 'International Tables Vol C Tables 4.2.6.8 and 6.1.1.4'
Te Te -0.5308 1.6751 'International Tables Vol C Tables 4.2.6.8 and 6.1.1.4'

loop_
_exptl_crystal_face_index_h
_exptl_crystal_face_index_k
_exptl_crystal_face_index_l
_exptl_crystal_face_perp_dist
-4 -8 -7 0.0995
-8 -6 -5 0.0929
-9 -6 -2 0.0733
9 -6 0 0.0572
10 4 -2 0.0630
-8 -9 1 0.0535
0 -12 1 0.0384
7 3 -8 0.1018
2 9 -8 0.0906
-4 11 3 0.0494
4 -11 2 0.0420
-1 -4 -11 0.1288
-1 12 3 0.0577
-10 4 -1 0.0692
-1 12 1 0.0380
-11 1 2 0.0688
1 12 0 0.0397
-9 2 5 0.0744
1 12 -1 0.0340
4 -11 -1 0.0356
-2 12 0 0.0330
3 10 -6 0.0740
1 -12 1 0.0358
-5 8 6 0.0726
-1 -2 11 0.1309
-4 11 -1 0.0377

loop_
_geom_angle_atom_site_label_1
_geom_angle_atom_site_label_2
_geom_angle_atom_site_label_3
_geom_angle
_geom_angle_site_symmetry_1
_geom_angle_site_symmetry_3
_geom_angle_publ_flag
O5 N1 O4 118.8(13) . . ?
O6 N1 O4 120.7(14) . . ?
O6 N1 O5 120.5(14) . . ?
Te1 O1 Sb1 126.7(6) 4_554 . ?
O1 Sb1 O3 87.6(5) . 2_674 ?
O2 Sb1 O1 86.0(5) . . ?
O2 Sb1 O3 89.8(5) . 2_674 ?
O1 Te1 O2 90.4(5) 4 . ?
O3 Te1 O1 94.5(5) . 4 ?
O3 Te1 O2 92.1(5) . . ?
Te1 O2 Sb1 135.6(6) . . ?
Te1 O3 Sb1 125.8(6) . 2_675 ?

loop_
_geom_bond_atom_site_label_1
_geom_bond_atom_site_label_2
_geom_bond_distance
_geom_bond_site_symmetry_2
_geom_bond_publ_flag
N1 O4 1.273(17) . ?
N1 O5 1.250(18) . ?
N1 O6 1.238(19) . ?
O1 Sb1 1.967(11) . ?
O1 Te1 1.905(11) 4_554 ?
Sb1 O2 1.963(12) . ?
Sb1 O3 1.994(9) 2_674 ?
Te1 O2 1.918(11) . ?
Te1 O3 1.895(10) . ?

loop_
_geom_torsion_atom_site_label_1
_geom_torsion_atom_site_label_2
_geom_torsion_atom_site_label_3
_geom_torsion_atom_site_label_4
_geom_torsion
_geom_torsion_site_symmetry_1
_geom_torsion_site_symmetry_2
_geom_torsion_site_symmetry_3
_geom_torsion_site_symmetry_4
_geom_torsion_publ_flag
O1 Te1 O3 Sb1 -51.7(8) 4 . . 2_675 ?
O2 Te1 O3 Sb1 38.9(8) . . . 2_675 ?

loop_
_exptl_oxdiff_crystal_face_indexfrac_h
_exptl_oxdiff_crystal_face_indexfrac_k
_exptl_oxdiff_crystal_face_indexfrac_l
_exptl_oxdiff_crystal_face_x
_exptl_oxdiff_crystal_face_y
_exptl_oxdiff_crystal_face_z
-4.4926 -7.9015 -7.1888 0.4420 0.7250 -0.5282
-8.2454 -5.5521 -5.0960 0.2265 0.9495 -0.2173
-8.9869 -6.3937 -1.8507 -0.0777 0.9692 -0.2336
9.3694 -5.9875 0.3823 0.0517 -0.6695 -0.7410
9.9889 4.0104 -1.8416 0.3835 -0.9235 -0.0093
-7.6056 -8.5244 1.2561 -0.3499 0.8401 -0.4145
-0.1851 -12.1835 1.0764 -0.2533 0.2930 -0.9220
6.9173 3.4324 -7.9733 0.8531 -0.5217 -0.0094
1.5182 8.7271 -7.6941 0.8039 -0.1911 0.5633
-3.6854 11.0144 3.0612 -0.1864 -0.0130 0.9824
3.9408 -11.1613 2.0937 -0.2567 -0.1085 -0.9604
-0.6422 -3.6687 -10.6944 0.8662 0.3591 -0.3476
-1.1268 11.6301 3.3278 -0.1573 -0.2542 0.9543
-10.1730 3.8716 -0.7109 -0.0644 0.7973 0.6002
-1.3840 12.0562 1.3516 0.0146 -0.2030 0.9791
-10.5342 0.7202 2.0912 -0.3535 0.8497 0.3913
1.2234 12.1624 0.1249 0.1671 -0.4061 0.8984
-9.4836 1.5628 5.0678 -0.5819 0.6789 0.4479
0.5424 12.1521 -1.2252 0.2719 -0.3201 0.9075
3.5788 -11.4904 -1.0794 0.0071 -0.0057 -1.0000
-2.1430 11.9884 -0.4801 0.1590 -0.0992 0.9823
3.4396 9.7204 -5.7766 0.6841 -0.4196 0.5966
1.2065 -12.0593 1.4707 -0.2617 0.1620 -0.9515
-5.2314 8.2276 6.2764 -0.5270 0.1244 0.8407
-1.1516 -1.7141 11.0445 -0.9968 -0.0794 -0.0088
-3.7653 11.4383 -0.7931 0.1509 0.0605 0.9867
